data_1568341
loop_
_publ_author_name
'Tendera, Lukas'
'Fantuzzi, Felipe'
'Marder, Todd B.'
'Radius, Udo'

_publ_section_title
;
 Nickel boryl complexes and nickel-catalyzed alkyne borylation.
;
_journal_issue 8
_journal_name_full 'Chemical science'
_journal_page_first 2215
_journal_page_last 2228
_journal_paper_doi 10.1039/d2sc04690c
_journal_volume 14
_journal_year 2023
_chemical_formula_moiety 'C26 H48 B2 N4 Ni O4'
_chemical_formula_sum 'C26 H48 B2 N4 Ni O4'
_chemical_formula_weight 561.01
_space_group_crystal_system triclinic
_space_group_IT_number 2
_space_group_name_Hall '-P 1'
_space_group_name_H-M_alt 'P -1'
_atom_sites_solution_hydrogens geom
_audit_creation_method SHELXL-2018/3
_audit_update_record
;
2022-08-20 deposited with the CCDC.	2023-01-27 downloaded from the CCDC.
;
_cell_angle_alpha 116.089(2)
_cell_angle_beta 93.6880(10)
_cell_angle_gamma 93.5090(10)
_cell_formula_units_Z 4
_cell_length_a 10.2981(2)
_cell_length_b 17.9201(2)
_cell_length_c 18.0389(3)
_cell_measurement_reflns_used 32027
_cell_measurement_temperature 99.9(7)
_cell_measurement_theta_max 77.3170
_cell_measurement_theta_min 2.7950
_cell_volume 2968.67(10)
_computing_cell_refinement 'CrysAlisPro 1.171.40.45a (Rigaku OD, 2019)'
_computing_data_collection 'CrysAlisPro 1.171.40.45a (Rigaku OD, 2019)'
_computing_data_reduction 'CrysAlisPro 1.171.40.45a (Rigaku OD, 2019)'
_computing_molecular_graphics 'SHELXL-2018/3 (Sheldrick, 2018)'
_computing_publication_material 'SHELXL-2018/3 (Sheldrick, 2018)'
_computing_structure_refinement 'SHELXL-2018/3 (Sheldrick, 2018)'
_computing_structure_solution 'SHELXT 2014/5 (Sheldrick, 2014)'
_diffrn_ambient_temperature 99.9(7)
_diffrn_detector 'Hybrid Pixel Array Detector'
_diffrn_detector_type HyPix
_diffrn_measured_fraction_theta_full 0.999
_diffrn_measured_fraction_theta_max 0.996
_diffrn_measurement_device 'four-circle diffractometer'
_diffrn_measurement_device_type 'XtaLAB Synergy, Dualflex, HyPix'
_diffrn_measurement_method '\w scans'
_diffrn_radiation_monochromator mirror
_diffrn_radiation_probe x-ray
_diffrn_radiation_type 'Cu K\a'
_diffrn_radiation_wavelength 1.54184
_diffrn_reflns_av_R_equivalents 0.0395
_diffrn_reflns_av_unetI/netI 0.0281
_diffrn_reflns_Laue_measured_fraction_full 0.999
_diffrn_reflns_Laue_measured_fraction_max 0.996
_diffrn_reflns_limit_h_max 12
_diffrn_reflns_limit_h_min -12
_diffrn_reflns_limit_k_max 19
_diffrn_reflns_limit_k_min -22
_diffrn_reflns_limit_l_max 22
_diffrn_reflns_limit_l_min -22
_diffrn_reflns_number 61400
_diffrn_reflns_point_group_measured_fraction_full 0.999
_diffrn_reflns_point_group_measured_fraction_max 0.996
_diffrn_reflns_theta_full 67.684
_diffrn_reflns_theta_max 74.503
_diffrn_reflns_theta_min 2.742
_diffrn_source 'micro-focus sealed X-ray tube'
_diffrn_source_type 'PhotonJet (Cu) X-ray Source'
_exptl_absorpt_coefficient_mu 1.229
_exptl_absorpt_correction_T_max 1.000
_exptl_absorpt_correction_T_min 0.561
_exptl_absorpt_correction_type gaussian
_exptl_absorpt_process_details
;
CrysAlisPro 1.171.40.49a (Rigaku Oxford Diffraction, 2019)
Numerical absorption correction based on gaussian integration over
			a multifaceted crystal model
Empirical absorption correction using spherical harmonics,
 implemented in SCALE3 ABSPACK scaling algorithm.
;
_exptl_crystal_colour yellow
_exptl_crystal_density_diffrn 1.255
_exptl_crystal_description plate
_exptl_crystal_F_000 1208
_exptl_crystal_size_max 0.333
_exptl_crystal_size_mid 0.083
_exptl_crystal_size_min 0.050
_refine_diff_density_max 0.812
_refine_diff_density_min -0.854
_refine_diff_density_rms 0.057
_refine_ls_extinction_method none
_refine_ls_goodness_of_fit_ref 1.017
_refine_ls_hydrogen_treatment constr
_refine_ls_matrix_type full
_refine_ls_number_parameters 750
_refine_ls_number_reflns 12093
_refine_ls_number_restraints 240
_refine_ls_restrained_S_all 1.020
_refine_ls_R_factor_all 0.0485
_refine_ls_R_factor_gt 0.0445
_refine_ls_shift/su_max 0.001
_refine_ls_shift/su_mean 0.000
_refine_ls_structure_factor_coef Fsqd
_refine_ls_weighting_details 'w=1/[\s^2^(Fo^2^)+(0.0725P)^2^+1.4337P] where P=(Fo^2^+2Fc^2^)/3'
_refine_ls_weighting_scheme calc
_refine_ls_wR_factor_gt 0.1212
_refine_ls_wR_factor_ref 0.1246
_reflns_Friedel_coverage 0.000
_reflns_number_gt 10886
_reflns_number_total 12093
_reflns_threshold_expression 'I > 2\s(I)'
_cod_data_source_file d2sc04690c2.cif
_cod_data_source_block compound_2c
_cod_depositor_comments 'Adding full bibliography for 1568336--1568351.cif.'
_cod_original_cell_volume 2968.67(9)
_cod_database_code 1568341
_shelx_shelxl_version_number 2018/3
_shelx_space_group_comment
;
The symmetry employed for this shelxl refinement is uniquely defined
by the following loop, which should always be used as a source of
symmetry information in preference to the above space-group names.
They are only intended as comments.
;

loop_
_space_group_symop_operation_xyz
'x, y, z'
'-x, -y, -z'

loop_
_atom_site_label
_atom_site_type_symbol
_atom_site_fract_x
_atom_site_fract_y
_atom_site_fract_z
_atom_site_U_iso_or_equiv
_atom_site_adp_type
_atom_site_occupancy
_atom_site_site_symmetry_order
_atom_site_calc_flag
_atom_site_refinement_flags_posn
_atom_site_refinement_flags_adp
_atom_site_refinement_flags_occupancy
_atom_site_disorder_assembly
_atom_site_disorder_group
Ni1 Ni 0.90336(2) 0.25922(2) 0.61074(2) 0.02477(8) Uani 1 1 d . . . . .
C1 C 0.84893(15) 0.21732(9) 0.49412(10) 0.0253(3) Uani 1 1 d . . . . .
N1 N 0.92244(12) 0.22351(8) 0.43618(9) 0.0256(3) Uani 1 1 d . . . . .
B1 B 0.86759(19) 0.36980(12) 0.62676(13) 0.0307(4) Uani 1 1 d . . . . .
O1 O 0.74005(12) 0.39243(8) 0.63873(10) 0.0416(3) Uani 1 1 d . . . . .
Ni2 Ni 0.45496(3) 0.73291(2) 0.89826(2) 0.04266(11) Uani 1 1 d . . . . .
C2 C 0.84992(16) 0.19402(10) 0.35866(10) 0.0275(3) Uani 1 1 d . . . . .
N2 N 0.72919(13) 0.18277(8) 0.45052(9) 0.0269(3) Uani 1 1 d . . . . .
B2 B 0.97891(19) 0.34371(12) 0.71877(13) 0.0307(4) Uani 1 1 d . . . . .
O2 O 0.94403(13) 0.43166(8) 0.61808(9) 0.0399(3) Uani 1 1 d . . . . .
O4 O 1.11479(12) 0.36353(8) 0.73371(8) 0.0393(3) Uani 1 1 d . . . . .
C4 C 1.05908(16) 0.26083(12) 0.45974(11) 0.0330(4) Uani 1 1 d . . . . .
H4 H 1.077127 0.278316 0.519368 0.040 Uiso 1 1 calc R U . . .
N4 N 1.03154(12) 0.12405(8) 0.63232(8) 0.0240(3) Uani 1 1 d . . . . .
B4 B 0.3780(2) 0.83701(14) 0.94609(15) 0.0423(5) Uani 1 1 d . . . . .
O3 O 0.92183(13) 0.38502(8) 0.79253(8) 0.0397(3) Uani 1 1 d . . . . .
C3 C 0.72816(16) 0.16904(10) 0.36801(11) 0.0296(3) Uani 1 1 d . . . . .
N3 N 0.85054(12) 0.14721(8) 0.68783(8) 0.0242(3) Uani 1 1 d . . . . .
B3 B 0.2711(2) 0.71428(14) 0.91016(15) 0.0443(5) Uani 1 1 d . . . . .
O7 O 0.33929(15) 0.88346(9) 1.02560(10) 0.0520(4) Uani 1 1 d . . . . .
C7 C 0.90147(17) 0.18560(11) 0.28002(11) 0.0329(4) Uani 1 1 d . . . . .
H7A H 0.830260 0.169275 0.237225 0.049 Uiso 1 1 calc R U . . .
H7B H 0.962156 0.143962 0.263527 0.049 Uiso 1 1 calc R U . . .
H7C H 0.945091 0.238157 0.288819 0.049 Uiso 1 1 calc R U . . .
N7 N 0.69111(15) 0.81961(9) 1.01588(9) 0.0344(3) Uani 1 1 d . . . . .
O6 O 0.15517(14) 0.71132(9) 0.86367(9) 0.0451(3) Uani 1 1 d . . . . .
C6 C 1.15238(18) 0.19630(16) 0.41656(14) 0.0478(5) Uani 1 1 d . . . . .
H6A H 1.240566 0.219227 0.439553 0.072 Uiso 1 1 calc R U . . .
H6B H 1.143716 0.181368 0.358306 0.072 Uiso 1 1 calc R U . . .
H6C H 1.131816 0.147516 0.424537 0.072 Uiso 1 1 calc R U . . .
N6 N 0.50645(15) 0.55312(11) 0.83410(10) 0.0386(3) Uani 1 1 d . . . . .
O5 O 0.24291(16) 0.69034(10) 0.97179(10) 0.0534(4) Uani 1 1 d . . . . .
N5 N 0.39599(13) 0.57528(9) 0.74220(9) 0.0298(3) Uani 1 1 d . . . . .
C5 C 1.0807(2) 0.33931(14) 0.44696(13) 0.0436(5) Uani 1 1 d . . . . .
H5A H 1.169011 0.364105 0.467062 0.065 Uiso 1 1 calc R U . . .
H5B H 1.021177 0.378444 0.476866 0.065 Uiso 1 1 calc R U . . .
H5C H 1.065661 0.324695 0.388928 0.065 Uiso 1 1 calc R U . . .
O8 O 0.36886(16) 0.88274(10) 0.90034(11) 0.0547(4) Uani 1 1 d . . . . .
C8 C 0.61378(18) 0.13097(14) 0.30344(12) 0.0446(5) Uani 1 1 d . . . . .
H8A H 0.537708 0.158239 0.324866 0.067 Uiso 1 1 calc R U . . .
H8B H 0.598231 0.072607 0.288954 0.067 Uiso 1 1 calc R U . . .
H8C H 0.631972 0.137626 0.255033 0.067 Uiso 1 1 calc R U . . .
N8 N 0.71987(17) 0.80733(10) 0.89487(9) 0.0385(4) Uani 1 1 d . . . . .
C9 C 0.61795(16) 0.17225(11) 0.49329(12) 0.0328(4) Uani 1 1 d . . . . .
H9 H 0.653675 0.180798 0.548434 0.039 Uiso 1 1 calc R U . . .
C10 C 0.52562(17) 0.23935(13) 0.50650(13) 0.0397(4) Uani 1 1 d . . . . .
H10A H 0.456086 0.233027 0.536897 0.060 Uiso 1 1 calc R U . . .
H10B H 0.489656 0.233755 0.453661 0.060 Uiso 1 1 calc R U . . .
H10C H 0.572978 0.293523 0.537249 0.060 Uiso 1 1 calc R U . . .
C12 C 0.92939(14) 0.17207(9) 0.64298(9) 0.0232(3) Uani 1 1 d . . . . .
C11 C 0.54641(18) 0.08437(13) 0.45032(15) 0.0433(5) Uani 1 1 d . . . . .
H11A H 0.488524 0.076861 0.486670 0.065 Uiso 1 1 calc R U . . .
H11B H 0.608981 0.043953 0.436982 0.065 Uiso 1 1 calc R U . . .
H11C H 0.496754 0.077090 0.400293 0.065 Uiso 1 1 calc R U . . .
C13 C 0.90198(15) 0.08481(10) 0.70407(10) 0.0260(3) Uani 1 1 d . . . . .
C14 C 1.01661(16) 0.07068(10) 0.66981(10) 0.0266(3) Uani 1 1 d . . . . .
C17 C 0.7401(2) 0.23518(13) 0.81167(13) 0.0457(5) Uani 1 1 d . . . . .
H17A H 0.669760 0.270050 0.827563 0.069 Uiso 1 1 calc R U . . .
H17B H 0.822149 0.269105 0.833072 0.069 Uiso 1 1 calc R U . . .
H17C H 0.732993 0.195365 0.833800 0.069 Uiso 1 1 calc R U . . .
C16 C 0.60917(18) 0.12848(15) 0.67879(15) 0.0456(5) Uani 1 1 d . . . . .
H16A H 0.533753 0.159192 0.688980 0.068 Uiso 1 1 calc R U . . .
H16B H 0.603418 0.090465 0.703123 0.068 Uiso 1 1 calc R U . . .
H16C H 0.612746 0.097651 0.620061 0.068 Uiso 1 1 calc R U . . .
C15 C 0.73268(16) 0.18917(11) 0.71732(11) 0.0321(4) Uani 1 1 d . . . . .
H15 H 0.727865 0.231624 0.697113 0.039 Uiso 1 1 calc R U . . .
C19 C 1.10706(18) 0.00700(11) 0.66516(11) 0.0334(4) Uani 1 1 d . . . . .
H19A H 1.083348 -0.016451 0.701674 0.050 Uiso 1 1 calc R U . . .
H19B H 1.195220 0.033029 0.681535 0.050 Uiso 1 1 calc R U . . .
H19C H 1.100710 -0.036479 0.609300 0.050 Uiso 1 1 calc R U . . .
C18 C 0.83281(18) 0.03866(11) 0.74450(12) 0.0342(4) Uani 1 1 d . . . . .
H18A H 0.889662 0.001750 0.752503 0.051 Uiso 1 1 calc R U . . .
H18B H 0.755367 0.006775 0.709636 0.051 Uiso 1 1 calc R U . . .
H18C H 0.809111 0.077900 0.797238 0.051 Uiso 1 1 calc R U . . .
C20 C 1.14431(15) 0.13798(11) 0.59229(10) 0.0287(3) Uani 1 1 d . . . . .
H20 H 1.118757 0.175205 0.568371 0.034 Uiso 1 1 calc R U . . .
C21 C 1.17794(18) 0.05839(13) 0.52045(11) 0.0375(4) Uani 1 1 d . . . . .
H21A H 1.243123 0.072283 0.491613 0.056 Uiso 1 1 calc R U . . .
H21B H 1.100769 0.030962 0.482940 0.056 Uiso 1 1 calc R U . . .
H21C H 1.211105 0.021834 0.541594 0.056 Uiso 1 1 calc R U . . .
C22 C 1.26096(17) 0.18422(13) 0.65603(12) 0.0382(4) Uani 1 1 d . . . . .
H22A H 1.330864 0.196540 0.629149 0.057 Uiso 1 1 calc R U . . .
H22B H 1.289643 0.149958 0.681236 0.057 Uiso 1 1 calc R U . . .
H22C H 1.235983 0.235353 0.697918 0.057 Uiso 1 1 calc R U . . .
C23 C 0.7324(2) 0.47155(14) 0.63995(19) 0.0561(6) Uani 1 1 d . . . . .
H23A H 0.714426 0.512481 0.694287 0.067 Uiso 1 1 calc R U . . .
H23B H 0.663640 0.468593 0.599121 0.067 Uiso 1 1 calc R U . . .
C24 C 0.8630(2) 0.49461(13) 0.61963(17) 0.0505(5) Uani 1 1 d . . . . .
H24A H 0.855173 0.495380 0.566103 0.061 Uiso 1 1 calc R U . . .
H24B H 0.899713 0.549332 0.661474 0.061 Uiso 1 1 calc R U . . .
C25 C 1.0241(2) 0.42513(14) 0.85934(13) 0.0502(5) Uani 1 1 d . . . . .
H25A H 1.033398 0.393874 0.891365 0.060 Uiso 1 1 calc R U . . .
H25B H 1.005984 0.481407 0.895948 0.060 Uiso 1 1 calc R U . . .
C26 C 1.1464(2) 0.42648(14) 0.81735(13) 0.0473(5) Uani 1 1 d . . . . .
H26A H 1.166929 0.480757 0.818961 0.057 Uiso 1 1 calc R U . . .
H26B H 1.220505 0.413452 0.844003 0.057 Uiso 1 1 calc R U . . .
C27 C 0.45832(17) 0.61589(11) 0.82094(11) 0.0363(4) Uani 1 1 d . . . . .
C28 C 0.40333(17) 0.48896(11) 0.70861(11) 0.0321(4) Uani 1 1 d . . . . .
C29 C 0.47270(18) 0.47527(12) 0.76664(12) 0.0362(4) Uani 1 1 d . . . . .
C30 C 0.33433(19) 0.62142(11) 0.70149(13) 0.0385(4) Uani 1 1 d . . . . .
H30 H 0.336518 0.679393 0.743839 0.046 Uiso 1 1 calc R U . . .
C31 C 0.4115(2) 0.62316(15) 0.63332(15) 0.0503(5) Uani 1 1 d . . . . .
H31A H 0.374049 0.658820 0.612462 0.075 Uiso 1 1 calc R U . . .
H31B H 0.408554 0.567658 0.589116 0.075 Uiso 1 1 calc R U . . .
H31C H 0.500692 0.644096 0.655236 0.075 Uiso 1 1 calc R U . . .
C32 C 0.1908(2) 0.59024(14) 0.67075(15) 0.0496(5) Uani 1 1 d . . . . .
H32A H 0.149661 0.630035 0.657361 0.074 Uiso 1 1 calc R U . . .
H32B H 0.147675 0.583527 0.713382 0.074 Uiso 1 1 calc R U . . .
H32C H 0.184654 0.537534 0.622175 0.074 Uiso 1 1 calc R U . . .
C33 C 0.3384(2) 0.42617(11) 0.62629(12) 0.0426(4) Uani 1 1 d . . . . .
H33A H 0.368071 0.372506 0.613600 0.064 Uiso 1 1 calc R U . . .
H33B H 0.360107 0.442645 0.584290 0.064 Uiso 1 1 calc R U . . .
H33C H 0.245361 0.422972 0.628052 0.064 Uiso 1 1 calc R U . . .
C34 C 0.5101(3) 0.39486(14) 0.76347(15) 0.0514(5) Uani 1 1 d . . . . .
H34A H 0.467733 0.349172 0.713957 0.077 Uiso 1 1 calc R U . . .
H34B H 0.483459 0.389682 0.811166 0.077 Uiso 1 1 calc R U . . .
H34C H 0.603206 0.394006 0.763266 0.077 Uiso 1 1 calc R U . . .
C38 C 0.62959(19) 0.78812(11) 0.93695(11) 0.0367(4) Uani 1 1 d . . . . .
C39 C 0.81774(18) 0.85597(11) 1.02150(11) 0.0341(4) Uani 1 1 d . . . . .
C40 C 0.83606(19) 0.84784(11) 0.94512(11) 0.0355(4) Uani 1 1 d . . . . .
C41 C 0.6255(2) 0.81224(16) 1.08269(14) 0.0501(5) Uani 1 1 d . . . . .
H41 H 0.540477 0.780209 1.057509 0.060 Uiso 1 1 calc R U . . .
C42 C 0.6998(3) 0.7627(2) 1.11904(19) 0.0698(8) Uani 1 1 d . . . . .
H42A H 0.642742 0.743901 1.148769 0.105 Uiso 1 1 calc R U . . .
H42B H 0.773242 0.797697 1.156226 0.105 Uiso 1 1 calc R U . . .
H42C H 0.730228 0.715312 1.074963 0.105 Uiso 1 1 calc R U . . .
C43 C 0.5979(2) 0.89674(19) 1.14902(14) 0.0619(7) Uani 1 1 d . . . . .
H43A H 0.552434 0.889177 1.190420 0.093 Uiso 1 1 calc R U . . .
H43B H 0.544888 0.923622 1.124178 0.093 Uiso 1 1 calc R U . . .
H43C H 0.678959 0.930811 1.174375 0.093 Uiso 1 1 calc R U . . .
C44 C 0.9107(2) 0.89722(15) 1.09834(12) 0.0462(5) Uani 1 1 d . . . . .
H44A H 0.992994 0.913648 1.084986 0.069 Uiso 1 1 calc R U . . .
H44B H 0.923341 0.858879 1.121567 0.069 Uiso 1 1 calc R U . . .
H44C H 0.875485 0.945669 1.137935 0.069 Uiso 1 1 calc R U . . .
C45 C 0.9547(2) 0.87580(13) 0.91717(13) 0.0437(4) Uani 1 1 d . . . . .
H45A H 1.025212 0.894771 0.960745 0.066 Uiso 1 1 calc R U . . .
H45B H 0.936057 0.920639 0.903919 0.066 Uiso 1 1 calc R U . . .
H45C H 0.979285 0.830000 0.868872 0.066 Uiso 1 1 calc R U . . .
C49 C 0.1042(2) 0.68188(16) 0.97275(16) 0.0573(6) Uani 1 1 d . . . . .
H49A H 0.075664 0.730777 1.017204 0.069 Uiso 1 1 calc R U . . .
H49B H 0.076149 0.632884 0.979730 0.069 Uiso 1 1 calc R U . . .
C50 C 0.0508(2) 0.67310(14) 0.88914(16) 0.0513(5) Uani 1 1 d . . . . .
H50A H 0.030063 0.614775 0.849996 0.062 Uiso 1 1 calc R U . . .
H50B H -0.027344 0.701762 0.893558 0.062 Uiso 1 1 calc R U . . .
C51 C 0.3184(2) 0.96526(14) 1.03464(18) 0.0623(7) Uani 1 1 d . . . . .
H51A H 0.389645 1.005733 1.070183 0.075 Uiso 1 1 calc R U . . .
H51B H 0.237160 0.982217 1.058601 0.075 Uiso 1 1 calc R U . . .
C52 C 0.3125(2) 0.95875(15) 0.9484(2) 0.0640(7) Uani 1 1 d . . . . .
H52A H 0.222773 0.956023 0.926670 0.077 Uiso 1 1 calc R U . . .
H52B H 0.362317 1.006323 0.948151 0.077 Uiso 1 1 calc R U . . .
C35_1 C 0.5777(6) 0.5605(4) 0.9139(3) 0.0520(11) Uani 0.682(5) 1 d . U P A 1
H35_1 H 0.545932 0.503029 0.901046 0.062 Uiso 0.682(5) 1 calc R U P A 1
C36_1 C 0.7060(5) 0.5416(4) 0.9095(3) 0.0698(12) Uani 0.682(5) 1 d . U P A 1
H36A_1 H 0.755799 0.575754 0.961956 0.105 Uiso 0.682(5) 1 calc R U P A 1
H36B_1 H 0.742332 0.552248 0.867014 0.105 Uiso 0.682(5) 1 calc R U P A 1
H36C_1 H 0.708900 0.483814 0.896669 0.105 Uiso 0.682(5) 1 calc R U P A 1
C37_1 C 0.4976(8) 0.5945(4) 0.9831(5) 0.0553(14) Uani 0.682(5) 1 d . U P A 1
H37A_1 H 0.544514 0.597551 1.032287 0.083 Uiso 0.682(5) 1 calc R U P A 1
H37B_1 H 0.417605 0.558777 0.970340 0.083 Uiso 0.682(5) 1 calc R U P A 1
H37C_1 H 0.477980 0.649335 0.992205 0.083 Uiso 0.682(5) 1 calc R U P A 1
C35_11 C 0.5852(13) 0.5884(6) 0.9139(8) 0.0406(15) Uani 0.318(5) 1 d . U P A 2
H35_11 H 0.576265 0.648021 0.933150 0.049 Uiso 0.318(5) 1 calc R U P A 2
C36_11 C 0.7170(6) 0.5889(4) 0.9201(4) 0.0341(13) Uani 0.318(5) 1 d . U P A 2
H36A_11 H 0.742978 0.547956 0.868909 0.051 Uiso 0.318(5) 1 calc R U P A 2
H36B_11 H 0.744929 0.575829 0.964454 0.051 Uiso 0.318(5) 1 calc R U P A 2
H36C_11 H 0.756521 0.643161 0.931214 0.051 Uiso 0.318(5) 1 calc R U P A 2
C37_11 C 0.491(2) 0.5671(8) 0.9720(11) 0.053(2) Uani 0.318(5) 1 d . U P A 2
H37A_11 H 0.535538 0.585907 1.026421 0.079 Uiso 0.318(5) 1 calc R U P A 2
H37B_11 H 0.467611 0.507866 0.948060 0.079 Uiso 0.318(5) 1 calc R U P A 2
H37C_11 H 0.412691 0.594861 0.976032 0.079 Uiso 0.318(5) 1 calc R U P A 2
C46_2 C 0.6816(4) 0.7749(2) 0.8048(2) 0.0367(8) Uani 0.682(5) 1 d . U P A 1
H46_2 H 0.587939 0.756061 0.794307 0.044 Uiso 0.682(5) 1 calc R U P A 1
C47_2 C 0.7544(10) 0.7000(8) 0.7566(8) 0.048(2) Uani 0.682(5) 1 d . U P A 1
H47A_2 H 0.721207 0.675113 0.699098 0.071 Uiso 0.682(5) 1 calc R U P A 1
H47B_2 H 0.742110 0.659906 0.778041 0.071 Uiso 0.682(5) 1 calc R U P A 1
H47C_2 H 0.845893 0.717702 0.762307 0.071 Uiso 0.682(5) 1 calc R U P A 1
C48_2 C 0.7033(3) 0.8436(2) 0.77714(18) 0.0441(8) Uani 0.682(5) 1 d . U P A 1
H48A_2 H 0.675768 0.821627 0.718962 0.066 Uiso 0.682(5) 1 calc R U P A 1
H48B_2 H 0.794482 0.863526 0.787298 0.066 Uiso 0.682(5) 1 calc R U P A 1
H48C_2 H 0.653355 0.888860 0.807830 0.066 Uiso 0.682(5) 1 calc R U P A 1
C46_22 C 0.7357(10) 0.7853(6) 0.8040(5) 0.0418(15) Uani 0.318(5) 1 d . U P A 2
H46_22 H 0.811360 0.821697 0.804907 0.050 Uiso 0.318(5) 1 calc R U P A 2
C47_22 C 0.773(2) 0.6982(16) 0.7614(16) 0.036(2) Uani 0.318(5) 1 d . U P A 2
H47A_22 H 0.776876 0.682649 0.703429 0.053 Uiso 0.318(5) 1 calc R U P A 2
H47B_22 H 0.709859 0.660583 0.767861 0.053 Uiso 0.318(5) 1 calc R U P A 2
H47C_22 H 0.857754 0.695453 0.785505 0.053 Uiso 0.318(5) 1 calc R U P A 2
C48_22 C 0.6268(9) 0.8101(5) 0.7720(4) 0.0500(18) Uani 0.318(5) 1 d . U P A 2
H48A_22 H 0.547833 0.783587 0.778971 0.075 Uiso 0.318(5) 1 calc R U P A 2
H48B_22 H 0.631958 0.794057 0.714124 0.075 Uiso 0.318(5) 1 calc R U P A 2
H48C_22 H 0.626631 0.869649 0.801302 0.075 Uiso 0.318(5) 1 calc R U P A 2

loop_
_atom_site_aniso_label
_atom_site_aniso_U_11
_atom_site_aniso_U_22
_atom_site_aniso_U_33
_atom_site_aniso_U_23
_atom_site_aniso_U_13
_atom_site_aniso_U_12
Ni1 0.02032(14) 0.02596(15) 0.03166(15) 0.01625(12) 0.00253(10) 0.00144(10)
C1 0.0206(7) 0.0241(7) 0.0348(8) 0.0163(6) 0.0029(6) 0.0018(5)
N1 0.0188(6) 0.0298(7) 0.0321(7) 0.0180(6) 0.0007(5) -0.0015(5)
B1 0.0279(9) 0.0290(9) 0.0384(10) 0.0186(8) 0.0008(7) -0.0002(7)
O1 0.0281(6) 0.0314(6) 0.0725(10) 0.0294(7) 0.0050(6) 0.0042(5)
Ni2 0.03430(18) 0.03352(18) 0.03808(18) -0.00272(14) -0.00542(13) 0.00192(13)
C2 0.0239(7) 0.0272(7) 0.0315(8) 0.0136(6) 0.0008(6) 0.0016(6)
N2 0.0174(6) 0.0277(6) 0.0347(7) 0.0133(6) 0.0022(5) 0.0001(5)
B2 0.0293(9) 0.0293(9) 0.0371(10) 0.0182(8) 0.0029(7) 0.0030(7)
O2 0.0342(7) 0.0330(6) 0.0621(9) 0.0296(6) 0.0074(6) 0.0016(5)
O4 0.0297(6) 0.0411(7) 0.0390(7) 0.0116(6) -0.0016(5) -0.0011(5)
C4 0.0206(7) 0.0483(10) 0.0361(9) 0.0263(8) -0.0026(6) -0.0072(7)
N4 0.0192(6) 0.0282(6) 0.0273(6) 0.0146(5) 0.0026(5) 0.0035(5)
B4 0.0326(10) 0.0339(10) 0.0440(12) 0.0032(9) 0.0025(9) -0.0020(8)
O3 0.0407(7) 0.0383(7) 0.0356(7) 0.0122(5) 0.0074(5) 0.0011(5)
C3 0.0235(8) 0.0281(8) 0.0333(8) 0.0105(7) 0.0010(6) 0.0023(6)
N3 0.0192(6) 0.0274(6) 0.0289(6) 0.0151(5) 0.0038(5) 0.0025(5)
B3 0.0403(11) 0.0321(10) 0.0437(12) 0.0032(9) -0.0055(9) 0.0017(9)
O7 0.0470(8) 0.0390(7) 0.0480(8) -0.0008(6) 0.0075(7) 0.0024(6)
C7 0.0300(8) 0.0369(9) 0.0317(8) 0.0158(7) 0.0012(7) -0.0002(7)
N7 0.0341(8) 0.0355(8) 0.0272(7) 0.0095(6) -0.0005(6) -0.0050(6)
O6 0.0367(7) 0.0383(7) 0.0515(8) 0.0132(6) -0.0016(6) 0.0014(6)
C6 0.0212(8) 0.0818(15) 0.0514(12) 0.0390(11) 0.0051(8) 0.0087(9)
N6 0.0312(8) 0.0460(9) 0.0308(8) 0.0106(7) -0.0012(6) 0.0037(6)
O5 0.0487(9) 0.0536(9) 0.0495(9) 0.0170(7) -0.0034(7) 0.0002(7)
N5 0.0256(7) 0.0260(7) 0.0300(7) 0.0062(5) 0.0001(5) -0.0012(5)
C5 0.0411(10) 0.0531(12) 0.0412(10) 0.0298(9) -0.0081(8) -0.0204(9)
O8 0.0453(8) 0.0504(9) 0.0698(10) 0.0253(8) 0.0194(7) 0.0112(7)
C8 0.0257(9) 0.0551(12) 0.0369(10) 0.0073(9) -0.0010(7) -0.0035(8)
N8 0.0450(9) 0.0387(8) 0.0204(7) 0.0027(6) 0.0012(6) 0.0084(7)
C9 0.0192(7) 0.0401(9) 0.0420(9) 0.0210(8) 0.0058(7) -0.0004(6)
C10 0.0229(8) 0.0442(10) 0.0509(11) 0.0192(9) 0.0106(7) 0.0048(7)
C12 0.0182(7) 0.0253(7) 0.0261(7) 0.0118(6) 0.0011(5) 0.0005(5)
C11 0.0258(9) 0.0417(10) 0.0662(13) 0.0285(10) 0.0034(8) -0.0041(7)
C13 0.0256(7) 0.0270(7) 0.0271(7) 0.0140(6) 0.0002(6) 0.0008(6)
C14 0.0258(7) 0.0280(8) 0.0278(7) 0.0144(6) -0.0003(6) 0.0025(6)
C17 0.0556(12) 0.0410(10) 0.0454(11) 0.0201(9) 0.0240(9) 0.0131(9)
C16 0.0213(8) 0.0659(13) 0.0656(13) 0.0436(11) 0.0073(8) 0.0023(8)
C15 0.0234(8) 0.0388(9) 0.0426(9) 0.0239(8) 0.0120(7) 0.0088(7)
C19 0.0329(9) 0.0357(9) 0.0365(9) 0.0200(7) 0.0026(7) 0.0094(7)
C18 0.0326(9) 0.0377(9) 0.0403(9) 0.0253(8) 0.0026(7) -0.0006(7)
C20 0.0199(7) 0.0392(9) 0.0325(8) 0.0204(7) 0.0060(6) 0.0051(6)
C21 0.0313(9) 0.0503(11) 0.0338(9) 0.0194(8) 0.0097(7) 0.0126(8)
C22 0.0228(8) 0.0516(11) 0.0419(10) 0.0228(9) 0.0031(7) -0.0006(7)
C23 0.0420(11) 0.0386(11) 0.0999(19) 0.0412(12) 0.0076(12) 0.0082(9)
C24 0.0448(11) 0.0380(10) 0.0821(16) 0.0390(11) 0.0055(11) 0.0055(8)
C25 0.0604(13) 0.0472(11) 0.0352(10) 0.0127(9) 0.0006(9) -0.0027(10)
C26 0.0451(11) 0.0425(11) 0.0430(11) 0.0113(9) -0.0083(9) -0.0020(9)
C27 0.0251(8) 0.0352(9) 0.0348(9) 0.0038(7) -0.0012(7) -0.0001(7)
C28 0.0308(8) 0.0281(8) 0.0326(8) 0.0097(7) 0.0030(7) -0.0019(6)
C29 0.0348(9) 0.0348(9) 0.0378(9) 0.0159(8) 0.0022(7) -0.0023(7)
C30 0.0351(9) 0.0285(8) 0.0445(10) 0.0109(8) -0.0057(8) 0.0011(7)
C31 0.0530(12) 0.0480(11) 0.0538(12) 0.0297(10) -0.0085(10) -0.0086(9)
C32 0.0334(10) 0.0442(11) 0.0547(12) 0.0087(9) -0.0094(9) 0.0056(8)
C33 0.0520(12) 0.0274(8) 0.0364(10) 0.0049(7) -0.0034(8) 0.0000(8)
C34 0.0617(14) 0.0405(11) 0.0561(13) 0.0274(10) -0.0040(11) -0.0011(10)
C38 0.0403(10) 0.0287(8) 0.0295(8) 0.0031(7) -0.0001(7) 0.0031(7)
C39 0.0328(9) 0.0361(9) 0.0262(8) 0.0078(7) 0.0032(7) -0.0014(7)
C40 0.0383(9) 0.0353(9) 0.0270(8) 0.0076(7) 0.0073(7) 0.0061(7)
C41 0.0444(11) 0.0653(14) 0.0438(11) 0.0300(10) 0.0019(9) -0.0139(10)
C42 0.0680(17) 0.091(2) 0.0693(17) 0.0573(16) -0.0063(13) -0.0179(15)
C43 0.0505(13) 0.0918(19) 0.0367(11) 0.0221(12) 0.0172(10) -0.0019(12)
C44 0.0385(10) 0.0576(12) 0.0309(9) 0.0117(9) -0.0011(8) -0.0089(9)
C45 0.0436(11) 0.0483(11) 0.0375(10) 0.0155(9) 0.0163(8) 0.0086(9)
C49 0.0518(13) 0.0505(13) 0.0612(14) 0.0180(11) 0.0065(11) -0.0030(10)
C50 0.0400(11) 0.0397(10) 0.0655(14) 0.0165(10) 0.0019(10) -0.0018(8)
C51 0.0399(11) 0.0341(10) 0.0817(18) -0.0025(11) 0.0077(11) 0.0012(9)
C52 0.0411(12) 0.0430(12) 0.107(2) 0.0312(13) 0.0201(13) 0.0060(9)
C35_1 0.0476(17) 0.069(3) 0.0381(14) 0.024(2) -0.0060(12) 0.003(2)
C36_1 0.063(2) 0.081(3) 0.060(2) 0.027(2) -0.0130(18) 0.015(2)
C37_1 0.064(2) 0.068(4) 0.043(3) 0.033(3) 0.007(2) 0.007(3)
C35_11 0.049(2) 0.044(3) 0.042(2) 0.032(3) -0.007(2) 0.000(3)
C36_11 0.035(2) 0.029(3) 0.042(3) 0.022(2) -0.007(2) -0.002(2)
C37_11 0.069(4) 0.050(5) 0.045(4) 0.029(4) -0.001(3) -0.010(5)
C46_2 0.0176(14) 0.0587(16) 0.0192(11) 0.0038(11) 0.0036(12) 0.0038(13)
C47_2 0.031(3) 0.056(2) 0.030(3) -0.005(2) 0.003(2) 0.006(2)
C48_2 0.0262(15) 0.075(2) 0.0281(13) 0.0194(13) 0.0035(11) 0.0095(14)
C46_22 0.041(3) 0.052(3) 0.025(2) 0.0096(19) 0.002(3) 0.009(3)
C47_22 0.033(5) 0.045(3) 0.020(3) 0.005(3) 0.004(4) 0.010(4)
C48_22 0.054(4) 0.057(3) 0.031(3) 0.012(2) 0.002(3) 0.019(3)

loop_
_atom_type_symbol
_atom_type_description
_atom_type_scat_dispersion_real
_atom_type_scat_dispersion_imag
_atom_type_scat_source
C C 0.0181 0.0091 'International Tables Vol C Tables 4.2.6.8 and 6.1.1.4'
H H 0.0000 0.0000 'International Tables Vol C Tables 4.2.6.8 and 6.1.1.4'
B B 0.0090 0.0039 'International Tables Vol C Tables 4.2.6.8 and 6.1.1.4'
N N 0.0311 0.0180 'International Tables Vol C Tables 4.2.6.8 and 6.1.1.4'
O O 0.0492 0.0322 'International Tables Vol C Tables 4.2.6.8 and 6.1.1.4'
Ni Ni -3.0029 0.5091 'International Tables Vol C Tables 4.2.6.8 and 6.1.1.4'

loop_
_geom_angle_atom_site_label_1
_geom_angle_atom_site_label_2
_geom_angle_atom_site_label_3
_geom_angle
_geom_angle_site_symmetry_1
_geom_angle_site_symmetry_3
_geom_angle_publ_flag
C12 Ni1 C1 112.90(6) . . ?
C12 Ni1 B1 156.06(8) . . ?
C1 Ni1 B1 89.22(8) . . ?
C12 Ni1 B2 91.31(7) . . ?
C1 Ni1 B2 154.26(7) . . ?
B1 Ni1 B2 68.79(8) . . ?
N1 C1 N2 103.39(14) . . ?
N1 C1 Ni1 126.08(11) . . ?
N2 C1 Ni1 130.26(12) . . ?
C1 N1 C2 111.77(13) . . ?
C1 N1 C4 120.29(13) . . ?
C2 N1 C4 127.90(13) . . ?
O2 B1 O1 109.50(15) . . ?
O2 B1 Ni1 131.06(14) . . ?
O1 B1 Ni1 118.86(12) . . ?
B1 O1 C23 109.54(15) . . ?
B4 Ni2 C38 92.28(9) . . ?
B4 Ni2 B3 69.18(9) . . ?
C38 Ni2 B3 153.91(9) . . ?
B4 Ni2 C27 154.51(9) . . ?
C38 Ni2 C27 111.05(7) . . ?
B3 Ni2 C27 91.28(8) . . ?
C3 C2 N1 106.44(14) . . ?
C3 C2 C7 127.24(16) . . ?
N1 C2 C7 126.14(14) . . ?
C1 N2 C3 111.72(13) . . ?
C1 N2 C9 120.23(14) . . ?
C3 N2 C9 127.74(14) . . ?
O3 B2 O4 109.60(16) . . ?
O3 B2 Ni1 130.58(14) . . ?
O4 B2 Ni1 119.36(14) . . ?
B1 O2 C24 108.88(15) . . ?
B2 O4 C26 108.87(15) . . ?
N1 C4 C6 110.90(16) . . ?
N1 C4 C5 112.10(14) . . ?
C6 C4 C5 113.07(16) . . ?
N1 C4 H4 106.8 . . ?
C6 C4 H4 106.8 . . ?
C5 C4 H4 106.8 . . ?
C12 N4 C14 111.81(13) . . ?
C12 N4 C20 119.82(13) . . ?
C14 N4 C20 128.11(13) . . ?
O8 B4 O7 109.85(18) . . ?
O8 B4 Ni2 118.15(16) . . ?
O7 B4 Ni2 131.59(19) . . ?
B2 O3 C25 108.53(16) . . ?
C2 C3 N2 106.67(14) . . ?
C2 C3 C8 127.90(17) . . ?
N2 C3 C8 125.39(15) . . ?
C12 N3 C13 111.69(13) . . ?
C12 N3 C15 120.23(13) . . ?
C13 N3 C15 127.95(13) . . ?
O5 B3 O6 109.7(2) . . ?
O5 B3 Ni2 116.66(16) . . ?
O6 B3 Ni2 133.26(19) . . ?
B4 O7 C51 108.1(2) . . ?
C2 C7 H7A 109.5 . . ?
C2 C7 H7B 109.5 . . ?
H7A C7 H7B 109.5 . . ?
C2 C7 H7C 109.5 . . ?
H7A C7 H7C 109.5 . . ?
H7B C7 H7C 109.5 . . ?
C38 N7 C39 111.76(15) . . ?
C38 N7 C41 121.00(16) . . ?
C39 N7 C41 127.23(16) . . ?
B3 O6 C50 107.75(18) . . ?
C4 C6 H6A 109.5 . . ?
C4 C6 H6B 109.5 . . ?
H6A C6 H6B 109.5 . . ?
C4 C6 H6C 109.5 . . ?
H6A C6 H6C 109.5 . . ?
H6B C6 H6C 109.5 . . ?
C27 N6 C29 112.11(15) . . ?
C27 N6 C35_11 109.4(4) . . ?
C29 N6 C35_11 138.4(4) . . ?
C27 N6 C35_1 126.9(3) . . ?
C29 N6 C35_1 120.7(3) . . ?
B3 O5 C49 108.65(18) . . ?
C27 N5 C28 111.47(15) . . ?
C27 N5 C30 121.28(15) . . ?
C28 N5 C30 127.22(14) . . ?
C4 C5 H5A 109.5 . . ?
C4 C5 H5B 109.5 . . ?
H5A C5 H5B 109.5 . . ?
C4 C5 H5C 109.5 . . ?
H5A C5 H5C 109.5 . . ?
H5B C5 H5C 109.5 . . ?
B4 O8 C52 108.79(19) . . ?
C3 C8 H8A 109.5 . . ?
C3 C8 H8B 109.5 . . ?
H8A C8 H8B 109.5 . . ?
C3 C8 H8C 109.5 . . ?
H8A C8 H8C 109.5 . . ?
H8B C8 H8C 109.5 . . ?
C38 N8 C40 112.20(15) . . ?
C38 N8 C46_2 114.7(2) . . ?
C40 N8 C46_2 132.8(2) . . ?
C38 N8 C46_22 136.3(4) . . ?
C40 N8 C46_22 110.8(4) . . ?
N2 C9 C10 110.82(14) . . ?
N2 C9 C11 112.91(15) . . ?
C10 C9 C11 112.10(15) . . ?
N2 C9 H9 106.9 . . ?
C10 C9 H9 106.9 . . ?
C11 C9 H9 106.9 . . ?
C9 C10 H10A 109.5 . . ?
C9 C10 H10B 109.5 . . ?
H10A C10 H10B 109.5 . . ?
C9 C10 H10C 109.5 . . ?
H10A C10 H10C 109.5 . . ?
H10B C10 H10C 109.5 . . ?
N3 C12 N4 103.48(13) . . ?
N3 C12 Ni1 126.61(11) . . ?
N4 C12 Ni1 129.79(11) . . ?
C9 C11 H11A 109.5 . . ?
C9 C11 H11B 109.5 . . ?
H11A C11 H11B 109.5 . . ?
C9 C11 H11C 109.5 . . ?
H11A C11 H11C 109.5 . . ?
H11B C11 H11C 109.5 . . ?
C14 C13 N3 106.69(13) . . ?
C14 C13 C18 128.40(15) . . ?
N3 C13 C18 124.66(14) . . ?
C13 C14 N4 106.32(14) . . ?
C13 C14 C19 128.57(15) . . ?
N4 C14 C19 124.94(15) . . ?
C15 C17 H17A 109.5 . . ?
C15 C17 H17B 109.5 . . ?
H17A C17 H17B 109.5 . . ?
C15 C17 H17C 109.5 . . ?
H17A C17 H17C 109.5 . . ?
H17B C17 H17C 109.5 . . ?
C15 C16 H16A 109.5 . . ?
C15 C16 H16B 109.5 . . ?
H16A C16 H16B 109.5 . . ?
C15 C16 H16C 109.5 . . ?
H16A C16 H16C 109.5 . . ?
H16B C16 H16C 109.5 . . ?
N3 C15 C17 112.69(15) . . ?
N3 C15 C16 111.05(15) . . ?
C17 C15 C16 112.69(16) . . ?
N3 C15 H15 106.6 . . ?
C17 C15 H15 106.6 . . ?
C16 C15 H15 106.6 . . ?
C14 C19 H19A 109.5 . . ?
C14 C19 H19B 109.5 . . ?
H19A C19 H19B 109.5 . . ?
C14 C19 H19C 109.5 . . ?
H19A C19 H19C 109.5 . . ?
H19B C19 H19C 109.5 . . ?
C13 C18 H18A 109.5 . . ?
C13 C18 H18B 109.5 . . ?
H18A C18 H18B 109.5 . . ?
C13 C18 H18C 109.5 . . ?
H18A C18 H18C 109.5 . . ?
H18B C18 H18C 109.5 . . ?
N4 C20 C22 110.98(14) . . ?
N4 C20 C21 113.10(14) . . ?
C22 C20 C21 112.84(15) . . ?
N4 C20 H20 106.5 . . ?
C22 C20 H20 106.5 . . ?
C21 C20 H20 106.5 . . ?
C20 C21 H21A 109.5 . . ?
C20 C21 H21B 109.5 . . ?
H21A C21 H21B 109.5 . . ?
C20 C21 H21C 109.5 . . ?
H21A C21 H21C 109.5 . . ?
H21B C21 H21C 109.5 . . ?
C20 C22 H22A 109.5 . . ?
C20 C22 H22B 109.5 . . ?
H22A C22 H22B 109.5 . . ?
C20 C22 H22C 109.5 . . ?
H22A C22 H22C 109.5 . . ?
H22B C22 H22C 109.5 . . ?
O1 C23 C24 105.83(17) . . ?
O1 C23 H23A 110.6 . . ?
C24 C23 H23A 110.6 . . ?
O1 C23 H23B 110.6 . . ?
C24 C23 H23B 110.6 . . ?
H23A C23 H23B 108.7 . . ?
O2 C24 C23 105.74(15) . . ?
O2 C24 H24A 110.6 . . ?
C23 C24 H24A 110.6 . . ?
O2 C24 H24B 110.6 . . ?
C23 C24 H24B 110.6 . . ?
H24A C24 H24B 108.7 . . ?
O3 C25 C26 104.77(16) . . ?
O3 C25 H25A 110.8 . . ?
C26 C25 H25A 110.8 . . ?
O3 C25 H25B 110.8 . . ?
C26 C25 H25B 110.8 . . ?
H25A C25 H25B 108.9 . . ?
O4 C26 C25 104.39(16) . . ?
O4 C26 H26A 110.9 . . ?
C25 C26 H26A 110.9 . . ?
O4 C26 H26B 110.9 . . ?
C25 C26 H26B 110.9 . . ?
H26A C26 H26B 108.9 . . ?
N6 C27 N5 103.34(15) . . ?
N6 C27 Ni2 129.44(14) . . ?
N5 C27 Ni2 126.73(14) . . ?
C29 C28 N5 106.54(15) . . ?
C29 C28 C33 128.24(17) . . ?
N5 C28 C33 125.12(16) . . ?
C28 C29 N6 106.51(16) . . ?
C28 C29 C34 129.21(18) . . ?
N6 C29 C34 124.27(18) . . ?
N5 C30 C31 111.83(17) . . ?
N5 C30 C32 112.69(16) . . ?
C31 C30 C32 111.92(18) . . ?
N5 C30 H30 106.6 . . ?
C31 C30 H30 106.6 . . ?
C32 C30 H30 106.6 . . ?
C30 C31 H31A 109.5 . . ?
C30 C31 H31B 109.5 . . ?
H31A C31 H31B 109.5 . . ?
C30 C31 H31C 109.5 . . ?
H31A C31 H31C 109.5 . . ?
H31B C31 H31C 109.5 . . ?
C30 C32 H32A 109.5 . . ?
C30 C32 H32B 109.5 . . ?
H32A C32 H32B 109.5 . . ?
C30 C32 H32C 109.5 . . ?
H32A C32 H32C 109.5 . . ?
H32B C32 H32C 109.5 . . ?
C28 C33 H33A 109.5 . . ?
C28 C33 H33B 109.5 . . ?
H33A C33 H33B 109.5 . . ?
C28 C33 H33C 109.5 . . ?
H33A C33 H33C 109.5 . . ?
H33B C33 H33C 109.5 . . ?
C29 C34 H34A 109.5 . . ?
C29 C34 H34B 109.5 . . ?
H34A C34 H34B 109.5 . . ?
C29 C34 H34C 109.5 . . ?
H34A C34 H34C 109.5 . . ?
H34B C34 H34C 109.5 . . ?
N8 C38 N7 103.19(16) . . ?
N8 C38 Ni2 129.39(14) . . ?
N7 C38 Ni2 127.40(15) . . ?
C40 C39 N7 106.38(16) . . ?
C40 C39 C44 127.82(17) . . ?
N7 C39 C44 125.79(16) . . ?
C39 C40 N8 106.45(16) . . ?
C39 C40 C45 128.20(18) . . ?
N8 C40 C45 125.34(17) . . ?
N7 C41 C43 111.97(18) . . ?
N7 C41 C42 111.9(2) . . ?
C43 C41 C42 112.3(2) . . ?
N7 C41 H41 106.8 . . ?
C43 C41 H41 106.8 . . ?
C42 C41 H41 106.8 . . ?
C41 C42 H42A 109.5 . . ?
C41 C42 H42B 109.5 . . ?
H42A C42 H42B 109.5 . . ?
C41 C42 H42C 109.5 . . ?
H42A C42 H42C 109.5 . . ?
H42B C42 H42C 109.5 . . ?
C41 C43 H43A 109.5 . . ?
C41 C43 H43B 109.5 . . ?
H43A C43 H43B 109.5 . . ?
C41 C43 H43C 109.5 . . ?
H43A C43 H43C 109.5 . . ?
H43B C43 H43C 109.5 . . ?
C39 C44 H44A 109.5 . . ?
C39 C44 H44B 109.5 . . ?
H44A C44 H44B 109.5 . . ?
C39 C44 H44C 109.5 . . ?
H44A C44 H44C 109.5 . . ?
H44B C44 H44C 109.5 . . ?
C40 C45 H45A 109.5 . . ?
C40 C45 H45B 109.5 . . ?
H45A C45 H45B 109.5 . . ?
C40 C45 H45C 109.5 . . ?
H45A C45 H45C 109.5 . . ?
H45B C45 H45C 109.5 . . ?
O5 C49 C50 104.1(2) . . ?
O5 C49 H49A 110.9 . . ?
C50 C49 H49A 110.9 . . ?
O5 C49 H49B 110.9 . . ?
C50 C49 H49B 110.9 . . ?
H49A C49 H49B 108.9 . . ?
O6 C50 C49 104.32(18) . . ?
O6 C50 H50A 110.9 . . ?
C49 C50 H50A 110.9 . . ?
O6 C50 H50B 110.9 . . ?
C49 C50 H50B 110.9 . . ?
H50A C50 H50B 108.9 . . ?
O7 C51 C52 105.66(18) . . ?
O7 C51 H51A 110.6 . . ?
C52 C51 H51A 110.6 . . ?
O7 C51 H51B 110.6 . . ?
C52 C51 H51B 110.6 . . ?
H51A C51 H51B 108.7 . . ?
O8 C52 C51 104.7(2) . . ?
O8 C52 H52A 110.8 . . ?
C51 C52 H52A 110.8 . . ?
O8 C52 H52B 110.8 . . ?
C51 C52 H52B 110.8 . . ?
H52A C52 H52B 108.9 . . ?
C36_1 C35_1 C37_1 132.4(6) . . ?
C36_1 C35_1 N6 115.9(4) . . ?
C37_1 C35_1 N6 111.4(5) . . ?
C36_1 C35_1 H35_1 91.8 . . ?
C37_1 C35_1 H35_1 91.8 . . ?
N6 C35_1 H35_1 91.8 . . ?
C35_1 C36_1 H36A_1 109.5 . . ?
C35_1 C36_1 H36B_1 109.5 . . ?
H36A_1 C36_1 H36B_1 109.5 . . ?
C35_1 C36_1 H36C_1 109.5 . . ?
H36A_1 C36_1 H36C_1 109.5 . . ?
H36B_1 C36_1 H36C_1 109.5 . . ?
C35_1 C37_1 H37A_1 109.5 . . ?
C35_1 C37_1 H37B_1 109.5 . . ?
H37A_1 C37_1 H37B_1 109.5 . . ?
C35_1 C37_1 H37C_1 109.5 . . ?
H37A_1 C37_1 H37C_1 109.5 . . ?
H37B_1 C37_1 H37C_1 109.5 . . ?
C36_11 C35_11 N6 122.1(10) . . ?
C36_11 C35_11 C37_11 124.6(11) . . ?
N6 C35_11 C37_11 102.7(11) . . ?
C36_11 C35_11 H35_11 100.8 . . ?
N6 C35_11 H35_11 100.8 . . ?
C37_11 C35_11 H35_11 100.8 . . ?
C35_11 C36_11 H36A_11 109.5 . . ?
C35_11 C36_11 H36B_11 109.5 . . ?
H36A_11 C36_11 H36B_11 109.5 . . ?
C35_11 C36_11 H36C_11 109.5 . . ?
H36A_11 C36_11 H36C_11 109.5 . . ?
H36B_11 C36_11 H36C_11 109.5 . . ?
C35_11 C37_11 H37A_11 109.5 . . ?
C35_11 C37_11 H37B_11 109.5 . . ?
H37A_11 C37_11 H37B_11 109.5 . . ?
C35_11 C37_11 H37C_11 109.5 . . ?
H37A_11 C37_11 H37C_11 109.5 . . ?
H37B_11 C37_11 H37C_11 109.5 . . ?
N8 C46_2 C47_2 109.9(5) . . ?
N8 C46_2 C48_2 110.9(3) . . ?
C47_2 C46_2 C48_2 112.3(6) . . ?
N8 C46_2 H46_2 107.9 . . ?
C47_2 C46_2 H46_2 107.9 . . ?
C48_2 C46_2 H46_2 107.9 . . ?
C46_2 C47_2 H47A_2 109.5 . . ?
C46_2 C47_2 H47B_2 109.5 . . ?
H47A_2 C47_2 H47B_2 109.5 . . ?
C46_2 C47_2 H47C_2 109.5 . . ?
H47A_2 C47_2 H47C_2 109.5 . . ?
H47B_2 C47_2 H47C_2 109.5 . . ?
C46_2 C48_2 H48A_2 109.5 . . ?
C46_2 C48_2 H48B_2 109.5 . . ?
H48A_2 C48_2 H48B_2 109.5 . . ?
C46_2 C48_2 H48C_2 109.5 . . ?
H48A_2 C48_2 H48C_2 109.5 . . ?
H48B_2 C48_2 H48C_2 109.5 . . ?
C48_22 C46_22 C47_22 121.2(11) . . ?
C48_22 C46_22 N8 107.9(7) . . ?
C47_22 C46_22 N8 109.3(11) . . ?
C48_22 C46_22 H46_22 105.8 . . ?
C47_22 C46_22 H46_22 105.8 . . ?
N8 C46_22 H46_22 105.8 . . ?
C46_22 C47_22 H47A_22 109.5 . . ?
C46_22 C47_22 H47B_22 109.5 . . ?
H47A_22 C47_22 H47B_22 109.5 . . ?
C46_22 C47_22 H47C_22 109.5 . . ?
H47A_22 C47_22 H47C_22 109.5 . . ?
H47B_22 C47_22 H47C_22 109.5 . . ?
C46_22 C48_22 H48A_22 109.5 . . ?
C46_22 C48_22 H48B_22 109.5 . . ?
H48A_22 C48_22 H48B_22 109.5 . . ?
C46_22 C48_22 H48C_22 109.5 . . ?
H48A_22 C48_22 H48C_22 109.5 . . ?
H48B_22 C48_22 H48C_22 109.5 . . ?

loop_
_geom_bond_atom_site_label_1
_geom_bond_atom_site_label_2
_geom_bond_distance
_geom_bond_site_symmetry_2
_geom_bond_publ_flag
Ni1 C12 1.9180(15) . ?
Ni1 C1 1.9265(17) . ?
Ni1 B1 1.9353(19) . ?
Ni1 B2 1.939(2) . ?
C1 N1 1.368(2) . ?
C1 N2 1.370(2) . ?
N1 C2 1.400(2) . ?
N1 C4 1.472(2) . ?
B1 O2 1.391(2) . ?
B1 O1 1.400(2) . ?
O1 C23 1.416(2) . ?
Ni2 B4 1.925(2) . ?
Ni2 C38 1.927(2) . ?
Ni2 B3 1.945(3) . ?
Ni2 C27 1.9459(18) . ?
C2 C3 1.351(2) . ?
C2 C7 1.495(2) . ?
N2 C3 1.397(2) . ?
N2 C9 1.469(2) . ?
B2 O3 1.397(2) . ?
B2 O4 1.401(2) . ?
O2 C24 1.435(2) . ?
O4 C26 1.432(2) . ?
C4 C6 1.519(3) . ?
C4 C5 1.528(3) . ?
C4 H4 0.9800 . ?
N4 C12 1.369(2) . ?
N4 C14 1.400(2) . ?
N4 C20 1.471(2) . ?
B4 O8 1.399(3) . ?
B4 O7 1.404(3) . ?
O3 C25 1.435(3) . ?
C3 C8 1.495(2) . ?
N3 C12 1.367(2) . ?
N3 C13 1.399(2) . ?
N3 C15 1.471(2) . ?
B3 O5 1.396(3) . ?
B3 O6 1.398(3) . ?
O7 C51 1.433(3) . ?
C7 H7A 0.9600 . ?
C7 H7B 0.9600 . ?
C7 H7C 0.9600 . ?
N7 C38 1.371(2) . ?
N7 C39 1.399(2) . ?
N7 C41 1.470(3) . ?
O6 C50 1.444(3) . ?
C6 H6A 0.9600 . ?
C6 H6B 0.9600 . ?
C6 H6C 0.9600 . ?
N6 C27 1.362(3) . ?
N6 C29 1.393(2) . ?
N6 C35_11 1.455(12) . ?
N6 C35_1 1.521(6) . ?
O5 C49 1.429(3) . ?
N5 C27 1.370(2) . ?
N5 C28 1.401(2) . ?
N5 C30 1.471(2) . ?
C5 H5A 0.9600 . ?
C5 H5B 0.9600 . ?
C5 H5C 0.9600 . ?
O8 C52 1.438(3) . ?
C8 H8A 0.9600 . ?
C8 H8B 0.9600 . ?
C8 H8C 0.9600 . ?
N8 C38 1.357(3) . ?
N8 C40 1.398(2) . ?
N8 C46_2 1.481(4) . ?
N8 C46_22 1.531(8) . ?
C9 C10 1.524(3) . ?
C9 C11 1.528(3) . ?
C9 H9 0.9800 . ?
C10 H10A 0.9600 . ?
C10 H10B 0.9600 . ?
C10 H10C 0.9600 . ?
C11 H11A 0.9600 . ?
C11 H11B 0.9600 . ?
C11 H11C 0.9600 . ?
C13 C14 1.354(2) . ?
C13 C18 1.499(2) . ?
C14 C19 1.494(2) . ?
C17 C15 1.524(3) . ?
C17 H17A 0.9600 . ?
C17 H17B 0.9600 . ?
C17 H17C 0.9600 . ?
C16 C15 1.528(3) . ?
C16 H16A 0.9600 . ?
C16 H16B 0.9600 . ?
C16 H16C 0.9600 . ?
C15 H15 0.9800 . ?
C19 H19A 0.9600 . ?
C19 H19B 0.9600 . ?
C19 H19C 0.9600 . ?
C18 H18A 0.9600 . ?
C18 H18B 0.9600 . ?
C18 H18C 0.9600 . ?
C20 C22 1.521(2) . ?
C20 C21 1.525(2) . ?
C20 H20 0.9800 . ?
C21 H21A 0.9600 . ?
C21 H21B 0.9600 . ?
C21 H21C 0.9600 . ?
C22 H22A 0.9600 . ?
C22 H22B 0.9600 . ?
C22 H22C 0.9600 . ?
C23 C24 1.497(3) . ?
C23 H23A 0.9700 . ?
C23 H23B 0.9700 . ?
C24 H24A 0.9700 . ?
C24 H24B 0.9700 . ?
C25 C26 1.515(3) . ?
C25 H25A 0.9700 . ?
C25 H25B 0.9700 . ?
C26 H26A 0.9700 . ?
C26 H26B 0.9700 . ?
C28 C29 1.348(3) . ?
C28 C33 1.493(2) . ?
C29 C34 1.492(3) . ?
C30 C31 1.517(3) . ?
C30 C32 1.525(3) . ?
C30 H30 0.9800 . ?
C31 H31A 0.9600 . ?
C31 H31B 0.9600 . ?
C31 H31C 0.9600 . ?
C32 H32A 0.9600 . ?
C32 H32B 0.9600 . ?
C32 H32C 0.9600 . ?
C33 H33A 0.9600 . ?
C33 H33B 0.9600 . ?
C33 H33C 0.9600 . ?
C34 H34A 0.9600 . ?
C34 H34B 0.9600 . ?
C34 H34C 0.9600 . ?
C39 C40 1.347(3) . ?
C39 C44 1.492(3) . ?
C40 C45 1.492(3) . ?
C41 C43 1.519(4) . ?
C41 C42 1.528(4) . ?
C41 H41 0.9800 . ?
C42 H42A 0.9600 . ?
C42 H42B 0.9600 . ?
C42 H42C 0.9600 . ?
C43 H43A 0.9600 . ?
C43 H43B 0.9600 . ?
C43 H43C 0.9600 . ?
C44 H44A 0.9600 . ?
C44 H44B 0.9600 . ?
C44 H44C 0.9600 . ?
C45 H45A 0.9600 . ?
C45 H45B 0.9600 . ?
C45 H45C 0.9600 . ?
C49 C50 1.509(4) . ?
C49 H49A 0.9700 . ?
C49 H49B 0.9700 . ?
C50 H50A 0.9700 . ?
C50 H50B 0.9700 . ?
C51 C52 1.504(4) . ?
C51 H51A 0.9700 . ?
C51 H51B 0.9700 . ?
C52 H52A 0.9700 . ?
C52 H52B 0.9700 . ?
C35_1 C36_1 1.382(7) . ?
C35_1 C37_1 1.462(11) . ?
C35_1 H35_1 0.9800 . ?
C36_1 H36A_1 0.9600 . ?
C36_1 H36B_1 0.9600 . ?
C36_1 H36C_1 0.9600 . ?
C37_1 H37A_1 0.9600 . ?
C37_1 H37B_1 0.9600 . ?
C37_1 H37C_1 0.9600 . ?
C35_11 C36_11 1.353(14) . ?
C35_11 C37_11 1.62(2) . ?
C35_11 H35_11 0.9800 . ?
C36_11 H36A_11 0.9600 . ?
C36_11 H36B_11 0.9600 . ?
C36_11 H36C_11 0.9600 . ?
C37_11 H37A_11 0.9600 . ?
C37_11 H37B_11 0.9600 . ?
C37_11 H37C_11 0.9600 . ?
C46_2 C47_2 1.515(12) . ?
C46_2 C48_2 1.528(6) . ?
C46_2 H46_2 0.9800 . ?
C47_2 H47A_2 0.9600 . ?
C47_2 H47B_2 0.9600 . ?
C47_2 H47C_2 0.9600 . ?
C48_2 H48A_2 0.9600 . ?
C48_2 H48B_2 0.9600 . ?
C48_2 H48C_2 0.9600 . ?
C46_22 C48_22 1.411(12) . ?
C46_22 C47_22 1.49(3) . ?
C46_22 H46_22 0.9800 . ?
C47_22 H47A_22 0.9600 . ?
C47_22 H47B_22 0.9600 . ?
C47_22 H47C_22 0.9600 . ?
C48_22 H48A_22 0.9600 . ?
C48_22 H48B_22 0.9600 . ?
C48_22 H48C_22 0.9600 . ?
